data_4341376
loop_
_publ_author_name
'Zhou, You-Yun'
'Hartline, Douglas R.'
'Steiman, Talia J.'
'Fanwick, Phillip E.'
'Uyeda, Christopher'

_publ_section_title
;
 Dinuclear nickel complexes in five States of oxidation using a
 redox-active ligand.
;
_journal_issue 21
_journal_name_full 'Inorganic chemistry'
_journal_page_first 11770
_journal_page_last 11777
_journal_paper_doi 10.1021/ic5020785
_journal_volume 53
_journal_year 2014
_chemical_formula_moiety 'C36 H44 Br2 N4 Ni2,C6 H5 Br1'
_chemical_formula_sum 'C42 H49 Br3 N4 Ni2'
_chemical_formula_weight 967.00
_chemical_name_systematic
;
 ?
;
_space_group_crystal_system monoclinic
_space_group_IT_number 13
_space_group_name_Hall '-P 2yac'
_space_group_name_H-M_alt 'P 1 2/n 1'
_symmetry_space_group_name_Hall '-P 2yac'
_symmetry_space_group_name_H-M 'P 1 2/n 1'
_atom_sites_solution_hydrogens geom
_atom_sites_solution_primary heavy
_atom_sites_solution_secondary difmap
_audit_creation_method SHELXL-2013
_cell_angle_alpha 90
_cell_angle_beta 106.7990(10)
_cell_angle_gamma 90
_cell_formula_units_Z 4
_cell_length_a 17.9784(4)
_cell_length_b 8.8225(2)
_cell_length_c 27.3973(8)
_cell_measurement_reflns_used 23806
_cell_measurement_temperature 150(2)
_cell_measurement_theta_max 27.483
_cell_measurement_theta_min 1.553
_cell_volume 4160.16(18)
_computing_cell_refinement 'HKL2000 (Otwinowski & Minor, 1997)'
_computing_data_collection 'Nonius Collect (Nonius, 1998)'
_computing_data_reduction 'HKL2000 (Otwinowski & Minor, 1997)'
_computing_publication_material 'local programs'
_computing_structure_refinement 'SHELXL-2013 (Sheldrick, 2013)'
_computing_structure_solution 'DIRDIF/PATTY (Burskens, et. al,. 2008)'
_diffrn_ambient_temperature 150(2)
_diffrn_measured_fraction_theta_full 0.993
_diffrn_measured_fraction_theta_max 0.990
_diffrn_measurement_device_type 'Nonius KappaCCD'
_diffrn_measurement_method '\w and \f'
_diffrn_radiation_type MoK\a
_diffrn_radiation_wavelength 0.71073
_diffrn_reflns_av_R_equivalents 0.037
_diffrn_reflns_av_unetI/netI 0.0848
_diffrn_reflns_Laue_measured_fraction_max 0.990
_diffrn_reflns_limit_h_max 23
_diffrn_reflns_limit_h_min 0
_diffrn_reflns_limit_k_max 11
_diffrn_reflns_limit_k_min 0
_diffrn_reflns_limit_l_max 34
_diffrn_reflns_limit_l_min -35
_diffrn_reflns_number 23806
_diffrn_reflns_point_group_measured_fraction_full 0.993
_diffrn_reflns_point_group_measured_fraction_max 0.990
_diffrn_reflns_theta_full 25.242
_diffrn_reflns_theta_max 27.483
_diffrn_reflns_theta_min 1.553
_diffrn_source 'fine focus tube'
_exptl_absorpt_coefficient_mu 3.820
_exptl_absorpt_correction_T_max 0.400
_exptl_absorpt_correction_T_min 0.035
_exptl_absorpt_correction_type multi-scan
_exptl_absorpt_process_details 'SCALEPACK (Otwinowski & Minor, 1997)'
_exptl_crystal_colour green
_exptl_crystal_density_diffrn 1.544
_exptl_crystal_description plate
_exptl_crystal_F_000 1960
_exptl_crystal_size_max 0.720
_exptl_crystal_size_mid 0.480
_exptl_crystal_size_min 0.240
_refine_diff_density_max 0.982
_refine_diff_density_min -1.067
_refine_diff_density_rms 0.106
_refine_ls_extinction_method none
_refine_ls_goodness_of_fit_ref 0.962
_refine_ls_hydrogen_treatment constr
_refine_ls_matrix_type full
_refine_ls_number_parameters 472
_refine_ls_number_reflns 9457
_refine_ls_number_restraints 0
_refine_ls_restrained_S_all 0.962
_refine_ls_R_factor_all 0.1064
_refine_ls_R_factor_gt 0.0523
_refine_ls_shift/su_max 0.001
_refine_ls_shift/su_mean 0.000
_refine_ls_structure_factor_coef Fsqd
_refine_ls_weighting_details 'w=1/[\s^2^(Fo^2^)+(0.0708P)^2^] where P=(Fo^2^+2Fc^2^)/3'
_refine_ls_weighting_scheme calc
_refine_ls_wR_factor_gt 0.1198
_refine_ls_wR_factor_ref 0.1362
_reflns_Friedel_coverage 0.000
_reflns_number_gt 5505
_reflns_number_total 9457
_reflns_threshold_expression 'I > 2\s(I)'
_cod_data_source_file ic5020785_si_002.cif
_cod_data_source_block C005
_cod_depositor_comments 'Adding full bibliography for 4341373--4341379.cif.'
_cod_original_cell_volume 4160.15(18)
_cod_database_code 4341376
_shelx_space_group_comment
;
The symmetry employed for this shelxl refinement is uniquely defined
by the following loop, which should always be used as a source of
symmetry information in preference to the above space-group names.
They are only intended as comments.
;
_shelx_estimated_absorpt_t_min 0.170
_shelx_estimated_absorpt_t_max 0.461
_shelxl_version_number 2013-4

loop_
_space_group_symop_operation_xyz
'x, y, z'
'-x+1/2, y, -z+1/2'
'-x, -y, -z'
'x-1/2, -y, z-1/2'

loop_
_atom_site_label
_atom_site_type_symbol
_atom_site_fract_x
_atom_site_fract_y
_atom_site_fract_z
_atom_site_U_iso_or_equiv
_atom_site_adp_type
_atom_site_occupancy
_atom_site_site_symmetry_order
_atom_site_calc_flag
_atom_site_refinement_flags_posn
_atom_site_refinement_flags_adp
_atom_site_refinement_flags_occupancy
Br1 Br 0.19589(3) 0.25061(5) 0.79650(2) 0.04293(15) Uani 1 1 d . . .
Br2 Br 0.17851(2) 0.14447(5) 0.28516(2) 0.03482(14) Uani 1 1 d . . .
Br3 Br 0.26480(6) 0.61685(9) 0.43703(3) 0.1044(3) Uani 1 1 d . . .
Ni1 Ni 0.31277(3) 0.36667(6) 0.78598(2) 0.03078(16) Uani 1 1 d . . .
Ni2 Ni 0.19606(3) 0.02621(6) 0.20814(2) 0.03154(16) Uani 1 1 d . . .
N11 N 0.11572(19) -0.0176(4) 0.14628(14) 0.0303(9) Uani 1 1 d . . .
N21 N 0.40641(19) 0.4104(4) 0.83857(14) 0.0288(9) Uani 1 1 d . . .
N111 N 0.20171(19) -0.1915(4) 0.21217(14) 0.0291(9) Uani 1 1 d . . .
N211 N 0.30758(19) 0.5845(4) 0.78236(14) 0.0274(8) Uani 1 1 d . . .
C17 C 0.1026(2) -0.1619(5) 0.13605(18) 0.0329(11) Uani 1 1 d . . .
C27 C 0.4239(2) 0.5527(5) 0.84735(18) 0.0307(10) Uani 1 1 d . . .
C111 C 0.1511(2) -0.2655(5) 0.17301(17) 0.0282(10) Uani 1 1 d . . .
C112 C 0.1491(2) -0.4238(5) 0.17023(18) 0.0322(11) Uani 1 1 d . . .
H112 H 0.1136 -0.4728 0.1422 0.039 Uiso 1 1 calc R U .
C113 C 0.1984(2) -0.5084(5) 0.20803(17) 0.0304(10) Uani 1 1 d . . .
H113 H 0.1978 -0.6159 0.2060 0.036 Uiso 1 1 calc R U .
C114 C 0.2500 -0.4341(6) 0.2500 0.0283(14) Uani 1 2 d S T P
C118 C 0.2500 -0.2756(6) 0.2500 0.0257(14) Uani 1 2 d S T P
C121 C 0.0755(2) 0.1000(5) 0.11296(17) 0.0287(10) Uani 1 1 d . . .
C122 C 0.0160(2) 0.1797(5) 0.12544(18) 0.0331(11) Uani 1 1 d . . .
C123 C -0.0186(3) 0.2994(5) 0.09406(19) 0.0365(12) Uani 1 1 d . . .
H123 H -0.0598 0.3536 0.1013 0.044 Uiso 1 1 calc R U .
C124 C 0.0055(2) 0.3412(5) 0.05290(19) 0.0343(11) Uani 1 1 d . . .
H124 H -0.0183 0.4245 0.0323 0.041 Uiso 1 1 calc R U .
C125 C 0.0640(3) 0.2618(5) 0.04174(19) 0.0361(11) Uani 1 1 d . . .
H125 H 0.0797 0.2915 0.0129 0.043 Uiso 1 1 calc R U .
C126 C 0.1013(2) 0.1399(5) 0.07076(18) 0.0331(11) Uani 1 1 d . . .
C131 C -0.0924(3) 0.0522(7) 0.1502(2) 0.0640(17) Uani 1 1 d . . .
H13A H -0.1278 0.1130 0.1234 0.096 Uiso 1 1 calc R U .
H13B H -0.1151 0.0375 0.1783 0.096 Uiso 1 1 calc R U .
H13C H -0.0843 -0.0467 0.1362 0.096 Uiso 1 1 calc R U .
C132 C -0.0136(3) 0.1351(5) 0.1700(2) 0.0416(12) Uani 1 1 d . . .
H132 H 0.0245 0.0623 0.1917 0.050 Uiso 1 1 calc R U .
C133 C -0.0204(3) 0.2721(6) 0.2037(2) 0.0581(15) Uani 1 1 d . . .
H13D H 0.0299 0.3234 0.2155 0.087 Uiso 1 1 calc R U .
H13E H -0.0361 0.2365 0.2332 0.087 Uiso 1 1 calc R U .
H13F H -0.0594 0.3430 0.1838 0.087 Uiso 1 1 calc R U .
C161 C 0.2388(3) 0.1526(7) 0.0666(2) 0.0625(16) Uani 1 1 d . . .
H16A H 0.2268 0.2472 0.0472 0.094 Uiso 1 1 calc R U .
H16B H 0.2785 0.0965 0.0559 0.094 Uiso 1 1 calc R U .
H16C H 0.2582 0.1757 0.1031 0.094 Uiso 1 1 calc R U .
C162 C 0.1652(3) 0.0562(6) 0.0566(2) 0.0440(13) Uani 1 1 d . . .
H162 H 0.1782 -0.0356 0.0789 0.053 Uiso 1 1 calc R U .
C163 C 0.1392(3) 0.0018(6) 0.0013(2) 0.0564(15) Uani 1 1 d . . .
H16D H 0.0915 -0.0581 -0.0046 0.085 Uiso 1 1 calc R U .
H16E H 0.1801 -0.0609 -0.0055 0.085 Uiso 1 1 calc R U .
H16F H 0.1293 0.0896 -0.0216 0.085 Uiso 1 1 calc R U .
C171 C 0.0414(3) -0.2220(5) 0.08926(19) 0.0425(13) Uani 1 1 d . . .
H17A H 0.0111 -0.1371 0.0704 0.064 Uiso 1 1 calc R U .
H17B H 0.0067 -0.2918 0.1000 0.064 Uiso 1 1 calc R U .
H17C H 0.0669 -0.2758 0.0672 0.064 Uiso 1 1 calc R U .
C211 C 0.3672(2) 0.6567(5) 0.81519(18) 0.0308(11) Uani 1 1 d . . .
C212 C 0.3718(3) 0.8169(5) 0.81687(19) 0.0423(13) Uani 1 1 d . . .
H212 H 0.4145 0.8661 0.8402 0.051 Uiso 1 1 calc R U .
C213 C 0.3139(3) 0.9001(5) 0.7845(2) 0.0440(13) Uani 1 1 d . . .
H213 H 0.3165 1.0077 0.7852 0.053 Uiso 1 1 calc R U .
C214 C 0.2500 0.8264(7) 0.7500 0.0387(17) Uani 1 2 d S T P
C218 C 0.2500 0.6675(6) 0.7500 0.0302(15) Uani 1 2 d S T P
C221 C 0.4579(2) 0.2911(5) 0.86336(18) 0.0306(11) Uani 1 1 d . . .
C222 C 0.5171(3) 0.2455(5) 0.84261(19) 0.0371(11) Uani 1 1 d . . .
C223 C 0.5637(3) 0.1215(5) 0.8651(2) 0.0449(13) Uani 1 1 d . . .
H223 H 0.6048 0.0896 0.8522 0.054 Uiso 1 1 calc R U .
C224 C 0.5503(3) 0.0465(5) 0.9056(2) 0.0462(14) Uani 1 1 d . . .
H224 H 0.5825 -0.0362 0.9208 0.055 Uiso 1 1 calc R U .
C225 C 0.4907(3) 0.0901(5) 0.9241(2) 0.0407(12) Uani 1 1 d . . .
H225 H 0.4821 0.0359 0.9519 0.049 Uiso 1 1 calc R U .
C226 C 0.4421(2) 0.2113(5) 0.90355(18) 0.0315(11) Uani 1 1 d . . .
C231 C 0.5255(3) 0.2156(7) 0.7527(2) 0.0666(17) Uani 1 1 d . . .
H23A H 0.5679 0.1419 0.7627 0.100 Uiso 1 1 calc R U .
H23B H 0.5295 0.2722 0.7228 0.100 Uiso 1 1 calc R U .
H23C H 0.4756 0.1621 0.7443 0.100 Uiso 1 1 calc R U .
C233 C 0.6093(3) 0.4074(7) 0.8117(2) 0.0665(17) Uani 1 1 d . . .
H23D H 0.6127 0.4747 0.8408 0.100 Uiso 1 1 calc R U .
H23E H 0.6143 0.4672 0.7827 0.100 Uiso 1 1 calc R U .
H23F H 0.6512 0.3323 0.8211 0.100 Uiso 1 1 calc R U .
C261 C 0.3251(3) 0.1228(6) 0.9301(2) 0.0534(15) Uani 1 1 d . . .
H26A H 0.3068 0.0707 0.8972 0.080 Uiso 1 1 calc R U .
H26B H 0.2804 0.1599 0.9403 0.080 Uiso 1 1 calc R U .
H26C H 0.3551 0.0521 0.9559 0.080 Uiso 1 1 calc R U .
C262 C 0.3770(3) 0.2577(5) 0.92525(19) 0.0384(12) Uani 1 1 d . . .
H262 H 0.3437 0.3331 0.9014 0.046 Uiso 1 1 calc R U .
C263 C 0.4088(3) 0.3339(7) 0.9772(2) 0.0599(16) Uani 1 1 d . . .
H26D H 0.4416 0.2621 1.0013 0.090 Uiso 1 1 calc R U .
H26E H 0.3655 0.3660 0.9898 0.090 Uiso 1 1 calc R U .
H26F H 0.4397 0.4226 0.9738 0.090 Uiso 1 1 calc R U .
C271 C 0.4962(3) 0.6123(5) 0.8853(2) 0.0444(13) Uani 1 1 d . . .
H27A H 0.5275 0.5271 0.9030 0.067 Uiso 1 1 calc R U .
H27B H 0.4817 0.6771 0.9101 0.067 Uiso 1 1 calc R U .
H27C H 0.5264 0.6714 0.8674 0.067 Uiso 1 1 calc R U .
C311 C 0.2583(4) 0.6054(7) 0.5054(3) 0.0697(19) Uani 1 1 d . . .
C312 C 0.2088(5) 0.7059(7) 0.5196(4) 0.113(3) Uani 1 1 d . . .
H312 H 0.1768 0.7758 0.4965 0.136 Uiso 1 1 calc R U .
C313 C 0.2098(5) 0.6963(9) 0.5702(4) 0.104(3) Uani 1 1 d . . .
H313 H 0.1796 0.7655 0.5831 0.125 Uiso 1 1 calc R U .
C314 C 0.2541(5) 0.5876(10) 0.6027(3) 0.098(3) Uani 1 1 d . . .
H314 H 0.2523 0.5832 0.6370 0.118 Uiso 1 1 calc R U .
C315 C 0.2993(4) 0.4884(8) 0.5871(3) 0.080(2) Uani 1 1 d . . .
H315 H 0.3290 0.4141 0.6095 0.096 Uiso 1 1 calc R U .
C316 C 0.3007(4) 0.4996(7) 0.5369(3) 0.0640(17) Uani 1 1 d . . .
H316 H 0.3320 0.4317 0.5245 0.077 Uiso 1 1 calc R U .
C323 C 0.5307(3) 0.3263(6) 0.7970(2) 0.0476(14) Uani 1 1 d . . .
H323 H 0.4892 0.4045 0.7851 0.057 Uiso 1 1 calc R U .

loop_
_atom_site_aniso_label
_atom_site_aniso_U_11
_atom_site_aniso_U_22
_atom_site_aniso_U_33
_atom_site_aniso_U_23
_atom_site_aniso_U_13
_atom_site_aniso_U_12
Br1 0.0420(3) 0.0435(3) 0.0396(3) 0.0090(2) 0.0059(2) -0.0109(2)
Br2 0.0350(2) 0.0342(3) 0.0341(3) -0.0024(2) 0.0082(2) 0.00036(19)
Br3 0.1417(8) 0.0978(6) 0.0726(6) 0.0072(4) 0.0294(6) -0.0282(5)
Ni1 0.0337(3) 0.0217(3) 0.0331(4) -0.0004(3) 0.0035(3) -0.0009(2)
Ni2 0.0341(3) 0.0239(3) 0.0311(4) -0.0006(3) 0.0007(3) -0.0003(2)
N11 0.0315(19) 0.029(2) 0.025(2) 0.0005(17) 0.0007(17) -0.0004(16)
N21 0.0310(19) 0.028(2) 0.027(2) 0.0003(17) 0.0080(17) 0.0003(16)
N111 0.0293(19) 0.0251(19) 0.028(2) 0.0016(17) 0.0001(18) -0.0012(15)
N211 0.0307(19) 0.0208(18) 0.027(2) -0.0036(16) 0.0022(17) -0.0019(15)
C17 0.035(2) 0.034(3) 0.029(3) 0.003(2) 0.007(2) -0.001(2)
C27 0.033(2) 0.032(3) 0.025(3) -0.003(2) 0.004(2) 0.000(2)
C111 0.029(2) 0.027(2) 0.027(3) -0.002(2) 0.006(2) 0.0010(18)
C112 0.034(2) 0.028(2) 0.030(3) -0.007(2) 0.003(2) -0.0045(19)
C113 0.040(2) 0.021(2) 0.030(3) -0.004(2) 0.010(2) -0.0035(19)
C114 0.032(3) 0.022(3) 0.030(4) 0.000 0.008(3) 0.000
C118 0.027(3) 0.025(3) 0.025(4) 0.000 0.008(3) 0.000
C121 0.028(2) 0.028(2) 0.025(3) 0.004(2) 0.000(2) -0.0043(18)
C122 0.032(2) 0.032(2) 0.033(3) 0.001(2) 0.006(2) -0.004(2)
C123 0.034(2) 0.034(3) 0.038(3) 0.002(2) 0.006(2) 0.008(2)
C124 0.035(2) 0.029(2) 0.034(3) 0.007(2) 0.004(2) 0.003(2)
C125 0.040(3) 0.037(3) 0.030(3) 0.005(2) 0.008(2) -0.005(2)
C126 0.033(2) 0.035(2) 0.028(3) 0.003(2) 0.001(2) -0.004(2)
C131 0.053(3) 0.074(4) 0.067(5) 0.023(3) 0.020(3) -0.002(3)
C132 0.039(3) 0.043(3) 0.043(3) 0.011(3) 0.011(2) 0.011(2)
C133 0.066(4) 0.066(4) 0.048(4) 0.007(3) 0.025(3) 0.013(3)
C161 0.041(3) 0.093(4) 0.050(4) 0.009(3) 0.007(3) 0.013(3)
C162 0.041(3) 0.047(3) 0.045(4) 0.013(3) 0.014(3) 0.018(2)
C163 0.059(3) 0.062(4) 0.052(4) -0.005(3) 0.020(3) 0.013(3)
C171 0.044(3) 0.036(3) 0.037(3) 0.002(2) -0.006(2) -0.001(2)
C211 0.039(2) 0.022(2) 0.029(3) 0.000(2) 0.006(2) 0.0003(19)
C212 0.051(3) 0.028(3) 0.036(3) -0.007(2) -0.007(3) -0.001(2)
C213 0.059(3) 0.023(2) 0.042(4) -0.001(2) 0.003(3) -0.007(2)
C214 0.050(4) 0.023(3) 0.035(5) 0.000 -0.001(3) 0.000
C218 0.035(3) 0.027(3) 0.026(4) 0.000 0.004(3) 0.000
C221 0.027(2) 0.032(2) 0.029(3) -0.002(2) 0.003(2) 0.0024(19)
C222 0.033(2) 0.039(3) 0.035(3) -0.008(2) 0.005(2) 0.001(2)
C223 0.036(3) 0.041(3) 0.055(4) 0.001(3) 0.009(3) 0.006(2)
C224 0.038(3) 0.034(3) 0.060(4) 0.007(3) 0.005(3) 0.010(2)
C225 0.044(3) 0.037(3) 0.037(3) 0.006(2) 0.005(2) 0.000(2)
C226 0.032(2) 0.027(2) 0.032(3) -0.001(2) 0.004(2) -0.0006(19)
C231 0.054(3) 0.098(5) 0.051(4) -0.005(4) 0.020(3) 0.010(3)
C233 0.071(4) 0.073(4) 0.067(5) 0.009(3) 0.037(4) -0.006(3)
C261 0.054(3) 0.053(3) 0.056(4) 0.007(3) 0.021(3) -0.006(3)
C262 0.039(3) 0.039(3) 0.036(3) 0.006(2) 0.008(2) 0.005(2)
C263 0.058(3) 0.072(4) 0.048(4) -0.018(3) 0.012(3) 0.001(3)
C271 0.043(3) 0.038(3) 0.043(4) -0.004(2) -0.003(3) -0.004(2)
C311 0.071(4) 0.062(4) 0.084(6) -0.008(4) 0.035(4) -0.026(3)
C312 0.148(7) 0.044(4) 0.194(11) 0.009(5) 0.122(8) -0.003(4)
C313 0.142(7) 0.051(4) 0.161(10) -0.014(5) 0.111(7) -0.015(5)
C314 0.131(7) 0.093(6) 0.103(7) -0.042(5) 0.083(6) -0.060(5)
C315 0.076(4) 0.090(5) 0.087(6) -0.022(4) 0.043(4) -0.052(4)
C316 0.062(4) 0.067(4) 0.068(5) -0.013(4) 0.027(4) -0.019(3)
C323 0.044(3) 0.058(3) 0.046(4) 0.008(3) 0.021(3) 0.015(3)

loop_
_atom_type_symbol
_atom_type_description
_atom_type_scat_dispersion_real
_atom_type_scat_dispersion_imag
_atom_type_scat_source
C C 0.0033 0.0016 'International Tables Vol C Tables 4.2.6.8 and 6.1.1.4'
H H 0.0000 0.0000 'International Tables Vol C Tables 4.2.6.8 and 6.1.1.4'
N N 0.0061 0.0033 'International Tables Vol C Tables 4.2.6.8 and 6.1.1.4'
Ni Ni 0.3393 1.1124 'International Tables Vol C Tables 4.2.6.8 and 6.1.1.4'
Br Br -0.2901 2.4595 'International Tables Vol C Tables 4.2.6.8 and 6.1.1.4'

loop_
_geom_angle_atom_site_label_1
_geom_angle_atom_site_label_2
_geom_angle_atom_site_label_3
_geom_angle
_geom_angle_site_symmetry_1
_geom_angle_site_symmetry_3
Ni1 Br1 Ni1 62.60(3) . 2_556
Ni2 Br2 Ni2 62.48(3) 2 .
N21 Ni1 N211 81.73(14) . .
N21 Ni1 Br1 126.82(11) . .
N211 Ni1 Br1 113.35(10) . .
N21 Ni1 Br1 126.02(11) . 2_556
N211 Ni1 Br1 112.41(11) . 2_556
Br1 Ni1 Br1 96.14(3) . 2_556
N21 Ni1 Ni1 168.32(10) . 2_556
N211 Ni1 Ni1 86.61(10) . 2_556
Br1 Ni1 Ni1 59.01(2) . 2_556
Br1 Ni1 Ni1 58.39(2) 2_556 2_556
N11 Ni2 N111 82.17(15) . .
N11 Ni2 Br2 126.46(11) . 2
N111 Ni2 Br2 112.93(10) . 2
N11 Ni2 Br2 126.37(11) . .
N111 Ni2 Br2 113.11(12) . .
Br2 Ni2 Br2 95.69(3) 2 .
N11 Ni2 Ni2 168.40(10) . 2
N111 Ni2 Ni2 86.23(11) . 2
Br2 Ni2 Ni2 58.99(2) 2 2
Br2 Ni2 Ni2 58.54(2) . 2
C17 N11 C121 122.8(4) . .
C17 N11 Ni2 115.3(3) . .
C121 N11 Ni2 121.9(3) . .
C27 N21 C221 122.1(4) . .
C27 N21 Ni1 116.6(3) . .
C221 N21 Ni1 121.0(3) . .
C111 N111 C118 118.3(3) . .
C111 N111 Ni2 115.0(3) . .
C118 N111 Ni2 126.7(3) . .
C211 N211 C218 119.3(3) . .
C211 N211 Ni1 114.9(3) . .
C218 N211 Ni1 125.8(3) . .
N11 C17 C111 115.3(4) . .
N11 C17 C171 124.0(4) . .
C111 C17 C171 120.7(4) . .
N21 C27 C211 113.9(4) . .
N21 C27 C271 125.4(4) . .
C211 C27 C271 120.7(4) . .
N111 C111 C112 121.6(4) . .
N111 C111 C17 112.3(4) . .
C112 C111 C17 126.1(4) . .
C113 C112 C111 120.1(4) . .
C113 C112 H112 120.0 . .
C111 C112 H112 120.0 . .
C112 C113 C114 119.4(4) . .
C112 C113 H113 120.3 . .
C114 C113 H113 120.3 . .
C118 C114 C113 117.6(3) . .
C118 C114 C113 117.6(3) . 2
C113 C114 C113 124.7(5) . 2
N111 C118 N111 114.1(5) 2 .
N111 C118 C114 123.0(2) 2 .
N111 C118 C114 123.0(2) . .
C122 C121 C126 122.0(4) . .
C122 C121 N11 119.2(4) . .
C126 C121 N11 118.6(4) . .
C123 C122 C121 117.8(4) . .
C123 C122 C132 119.8(4) . .
C121 C122 C132 122.4(4) . .
C124 C123 C122 121.5(4) . .
C124 C123 H123 119.2 . .
C122 C123 H123 119.2 . .
C123 C124 C125 119.4(4) . .
C123 C124 H124 120.3 . .
C125 C124 H124 120.3 . .
C124 C125 C126 122.9(5) . .
C124 C125 H125 118.6 . .
C126 C125 H125 118.6 . .
C125 C126 C121 116.3(4) . .
C125 C126 C162 120.7(4) . .
C121 C126 C162 123.0(4) . .
C132 C131 H13A 109.5 . .
C132 C131 H13B 109.5 . .
H13A C131 H13B 109.5 . .
C132 C131 H13C 109.5 . .
H13A C131 H13C 109.5 . .
H13B C131 H13C 109.5 . .
C122 C132 C131 109.8(4) . .
C122 C132 C133 112.6(4) . .
C131 C132 C133 110.9(4) . .
C122 C132 H132 107.8 . .
C131 C132 H132 107.8 . .
C133 C132 H132 107.8 . .
C132 C133 H13D 109.5 . .
C132 C133 H13E 109.5 . .
H13D C133 H13E 109.5 . .
C132 C133 H13F 109.5 . .
H13D C133 H13F 109.5 . .
H13E C133 H13F 109.5 . .
C162 C161 H16A 109.5 . .
C162 C161 H16B 109.5 . .
H16A C161 H16B 109.5 . .
C162 C161 H16C 109.5 . .
H16A C161 H16C 109.5 . .
H16B C161 H16C 109.5 . .
C126 C162 C163 111.8(4) . .
C126 C162 C161 111.4(4) . .
C163 C162 C161 110.6(5) . .
C126 C162 H162 107.6 . .
C163 C162 H162 107.6 . .
C161 C162 H162 107.6 . .
C162 C163 H16D 109.5 . .
C162 C163 H16E 109.5 . .
H16D C163 H16E 109.5 . .
C162 C163 H16F 109.5 . .
H16D C163 H16F 109.5 . .
H16E C163 H16F 109.5 . .
C17 C171 H17A 109.5 . .
C17 C171 H17B 109.5 . .
H17A C171 H17B 109.5 . .
C17 C171 H17C 109.5 . .
H17A C171 H17C 109.5 . .
H17B C171 H17C 109.5 . .
N211 C211 C212 121.5(4) . .
N211 C211 C27 112.9(3) . .
C212 C211 C27 125.6(4) . .
C213 C212 C211 119.2(4) . .
C213 C212 H212 120.4 . .
C211 C212 H212 120.4 . .
C212 C213 C214 120.2(4) . .
C212 C213 H213 119.9 . .
C214 C213 H213 119.9 . .
C218 C214 C213 117.3(3) . .
C218 C214 C213 117.3(3) . 2_556
C213 C214 C213 125.4(6) . 2_556
N211 C218 N211 115.1(5) . 2_556
N211 C218 C214 122.4(2) . .
N211 C218 C214 122.4(2) 2_556 .
C222 C221 C226 121.5(4) . .
C222 C221 N21 118.7(4) . .
C226 C221 N21 119.3(4) . .
C221 C222 C223 118.1(5) . .
C221 C222 C323 121.3(4) . .
C223 C222 C323 120.6(4) . .
C224 C223 C222 120.6(5) . .
C224 C223 H223 119.7 . .
C222 C223 H223 119.7 . .
C225 C224 C223 120.3(5) . .
C225 C224 H224 119.9 . .
C223 C224 H224 119.9 . .
C224 C225 C226 122.2(5) . .
C224 C225 H225 118.9 . .
C226 C225 H225 118.9 . .
C225 C226 C221 117.2(4) . .
C225 C226 C262 121.0(4) . .
C221 C226 C262 121.8(4) . .
C323 C231 H23A 109.5 . .
C323 C231 H23B 109.5 . .
H23A C231 H23B 109.5 . .
C323 C231 H23C 109.5 . .
H23A C231 H23C 109.5 . .
H23B C231 H23C 109.5 . .
C323 C233 H23D 109.5 . .
C323 C233 H23E 109.5 . .
H23D C233 H23E 109.5 . .
C323 C233 H23F 109.5 . .
H23D C233 H23F 109.5 . .
H23E C233 H23F 109.5 . .
C262 C261 H26A 109.5 . .
C262 C261 H26B 109.5 . .
H26A C261 H26B 109.5 . .
C262 C261 H26C 109.5 . .
H26A C261 H26C 109.5 . .
H26B C261 H26C 109.5 . .
C226 C262 C263 111.1(4) . .
C226 C262 C261 112.4(4) . .
C263 C262 C261 109.4(5) . .
C226 C262 H262 107.9 . .
C263 C262 H262 107.9 . .
C261 C262 H262 107.9 . .
C262 C263 H26D 109.5 . .
C262 C263 H26E 109.5 . .
H26D C263 H26E 109.5 . .
C262 C263 H26F 109.5 . .
H26D C263 H26F 109.5 . .
H26E C263 H26F 109.5 . .
C27 C271 H27A 109.5 . .
C27 C271 H27B 109.5 . .
H27A C271 H27B 109.5 . .
C27 C271 H27C 109.5 . .
H27A C271 H27C 109.5 . .
H27B C271 H27C 109.5 . .
C316 C311 C312 123.4(8) . .
C316 C311 Br3 118.7(5) . .
C312 C311 Br3 117.8(7) . .
C313 C312 C311 114.7(8) . .
C313 C312 H312 122.6 . .
C311 C312 H312 122.6 . .
C312 C313 C314 121.5(8) . .
C312 C313 H313 119.2 . .
C314 C313 H313 119.2 . .
C315 C314 C313 122.1(8) . .
C315 C314 H314 118.9 . .
C313 C314 H314 118.9 . .
C314 C315 C316 117.0(8) . .
C314 C315 H315 121.5 . .
C316 C315 H315 121.5 . .
C311 C316 C315 121.0(7) . .
C311 C316 H316 119.5 . .
C315 C316 H316 119.5 . .
C222 C323 C233 111.1(5) . .
C222 C323 C231 111.3(4) . .
C233 C323 C231 110.3(4) . .
C222 C323 H323 108.0 . .
C233 C323 H323 108.0 . .
C231 C323 H323 108.0 . .

loop_
_geom_bond_atom_site_label_1
_geom_bond_atom_site_label_2
_geom_bond_distance
_geom_bond_site_symmetry_2
Br1 Ni1 2.4283(7) .
Br1 Ni1 2.4445(8) 2_556
Br2 Ni2 2.4430(7) 2
Br2 Ni2 2.4546(8) .
Br3 C311 1.912(7) .
Ni1 N21 1.912(4) .
Ni1 N211 1.925(3) .
Ni1 Br1 2.4444(8) 2_556
Ni1 Ni1 2.5315(11) 2_556
Ni2 N11 1.922(4) .
Ni2 N111 1.925(3) .
Ni2 Br2 2.4431(7) 2
Ni2 Ni2 2.5400(11) 2
N11 C17 1.311(5) .
N11 C121 1.432(5) .
N21 C27 1.300(5) .
N21 C221 1.436(5) .
N111 C111 1.357(5) .
N111 C118 1.363(4) .
N211 C211 1.344(5) .
N211 C218 1.365(4) .
C17 C111 1.452(6) .
C17 C171 1.523(6) .
C27 C211 1.462(6) .
C27 C271 1.504(6) .
C111 C112 1.398(6) .
C112 C113 1.373(6) .
C112 H112 0.9500 .
C113 C114 1.413(5) .
C113 H113 0.9500 .
C114 C118 1.399(8) .
C114 C113 1.413(5) 2
C118 N111 1.363(4) 2
C121 C122 1.403(6) .
C121 C126 1.409(6) .
C122 C123 1.390(6) .
C122 C132 1.517(7) .
C123 C124 1.369(6) .
C123 H123 0.9500 .
C124 C125 1.370(6) .
C124 H124 0.9500 .
C125 C126 1.389(6) .
C125 H125 0.9500 .
C126 C162 1.507(6) .
C131 C132 1.547(7) .
C131 H13A 0.9800 .
C131 H13B 0.9800 .
C131 H13C 0.9800 .
C132 C133 1.548(7) .
C132 H132 1.0000 .
C133 H13D 0.9800 .
C133 H13E 0.9800 .
C133 H13F 0.9800 .
C161 C162 1.530(7) .
C161 H16A 0.9800 .
C161 H16B 0.9800 .
C161 H16C 0.9800 .
C162 C163 1.529(7) .
C162 H162 1.0000 .
C163 H16D 0.9800 .
C163 H16E 0.9800 .
C163 H16F 0.9800 .
C171 H17A 0.9800 .
C171 H17B 0.9800 .
C171 H17C 0.9800 .
C211 C212 1.416(6) .
C212 C213 1.369(6) .
C212 H212 0.9500 .
C213 C214 1.418(5) .
C213 H213 0.9500 .
C214 C218 1.401(8) .
C214 C213 1.418(5) 2_556
C218 N211 1.365(4) 2_556
C221 C222 1.403(6) .
C221 C226 1.404(6) .
C222 C223 1.407(6) .
C222 C323 1.518(7) .
C223 C224 1.370(7) .
C223 H223 0.9500 .
C224 C225 1.367(7) .
C224 H224 0.9500 .
C225 C226 1.392(6) .
C225 H225 0.9500 .
C226 C262 1.515(6) .
C231 C323 1.541(8) .
C231 H23A 0.9800 .
C231 H23B 0.9800 .
C231 H23C 0.9800 .
C233 C323 1.529(7) .
C233 H23D 0.9800 .
C233 H23E 0.9800 .
C233 H23F 0.9800 .
C261 C262 1.541(7) .
C261 H26A 0.9800 .
C261 H26B 0.9800 .
C261 H26C 0.9800 .
C262 C263 1.527(7) .
C262 H262 1.0000 .
C263 H26D 0.9800 .
C263 H26E 0.9800 .
C263 H26F 0.9800 .
C271 H27A 0.9800 .
C271 H27B 0.9800 .
C271 H27C 0.9800 .
C311 C316 1.349(9) .
C311 C312 1.390(9) .
C312 C313 1.384(12) .
C312 H312 0.9500 .
C313 C314 1.391(11) .
C313 H313 0.9500 .
C314 C315 1.345(9) .
C314 H314 0.9500 .
C315 C316 1.387(9) .
C315 H315 0.9500 .
C316 H316 0.9500 .
C323 H323 1.0000 .

loop_
_geom_torsion_atom_site_label_1
_geom_torsion_atom_site_label_2
_geom_torsion_atom_site_label_3
_geom_torsion_atom_site_label_4
_geom_torsion
_geom_torsion_site_symmetry_1
_geom_torsion_site_symmetry_4
C121 N11 C17 C111 177.4(4) . .
Ni2 N11 C17 C111 -0.2(5) . .
C121 N11 C17 C171 -2.7(7) . .
Ni2 N11 C17 C171 179.6(4) . .
C221 N21 C27 C211 174.9(4) . .
Ni1 N21 C27 C211 0.7(5) . .
C221 N21 C27 C271 -3.2(7) . .
Ni1 N21 C27 C271 -177.3(4) . .
C118 N111 C111 C112 -1.7(6) . .
Ni2 N111 C111 C112 179.0(3) . .
C118 N111 C111 C17 179.1(3) . .
Ni2 N111 C111 C17 -0.2(5) . .
N11 C17 C111 N111 0.3(6) . .
C171 C17 C111 N111 -179.6(4) . .
N11 C17 C111 C112 -178.9(4) . .
C171 C17 C111 C112 1.2(7) . .
N111 C111 C112 C113 0.9(7) . .
C17 C111 C112 C113 -180.0(4) . .
C111 C112 C113 C114 1.1(6) . .
C112 C113 C114 C118 -2.2(5) . .
C112 C113 C114 C113 177.8(5) . 2
C111 N111 C118 N111 -179.5(4) . 2
Ni2 N111 C118 N111 -0.29(15) . 2
C111 N111 C118 C114 0.5(4) . .
Ni2 N111 C118 C114 179.71(15) . .
C113 C114 C118 N111 -178.6(3) . 2
C113 C114 C118 N111 1.4(3) 2 2
C113 C114 C118 N111 1.4(3) . .
C113 C114 C118 N111 -178.6(3) 2 .
C17 N11 C121 C122 103.6(5) . .
Ni2 N11 C121 C122 -79.0(4) . .
C17 N11 C121 C126 -81.4(5) . .
Ni2 N11 C121 C126 96.1(4) . .
C126 C121 C122 C123 1.1(6) . .
N11 C121 C122 C123 176.0(4) . .
C126 C121 C122 C132 178.4(4) . .
N11 C121 C122 C132 -6.7(6) . .
C121 C122 C123 C124 -1.3(7) . .
C132 C122 C123 C124 -178.7(4) . .
C122 C123 C124 C125 1.1(7) . .
C123 C124 C125 C126 -0.6(7) . .
C124 C125 C126 C121 0.3(7) . .
C124 C125 C126 C162 179.7(4) . .
C122 C121 C126 C125 -0.6(6) . .
N11 C121 C126 C125 -175.5(4) . .
C122 C121 C126 C162 180.0(4) . .
N11 C121 C126 C162 5.1(6) . .
C123 C122 C132 C131 74.0(5) . .
C121 C122 C132 C131 -103.2(5) . .
C123 C122 C132 C133 -50.2(6) . .
C121 C122 C132 C133 132.6(4) . .
C125 C126 C162 C163 -53.7(6) . .
C121 C126 C162 C163 125.7(5) . .
C125 C126 C162 C161 70.7(6) . .
C121 C126 C162 C161 -109.9(5) . .
C218 N211 C211 C212 -0.2(6) . .
Ni1 N211 C211 C212 179.7(4) . .
C218 N211 C211 C27 179.8(3) . .
Ni1 N211 C211 C27 -0.4(5) . .
N21 C27 C211 N211 -0.2(6) . .
C271 C27 C211 N211 177.9(4) . .
N21 C27 C211 C212 179.7(5) . .
C271 C27 C211 C212 -2.1(7) . .
N211 C211 C212 C213 0.4(8) . .
C27 C211 C212 C213 -179.6(5) . .
C211 C212 C213 C214 0.3(8) . .
C212 C213 C214 C218 -1.2(6) . .
C212 C213 C214 C213 178.8(6) . 2_556
C211 N211 C218 N211 179.2(4) . 2_556
Ni1 N211 C218 N211 -0.61(15) . 2_556
C211 N211 C218 C214 -0.8(4) . .
Ni1 N211 C218 C214 179.39(15) . .
C213 C214 C218 N211 1.5(3) . .
C213 C214 C218 N211 -178.5(3) 2_556 .
C213 C214 C218 N211 -178.5(3) . 2_556
C213 C214 C218 N211 1.5(3) 2_556 2_556
C27 N21 C221 C222 -84.2(6) . .
Ni1 N21 C221 C222 89.7(4) . .
C27 N21 C221 C226 103.5(5) . .
Ni1 N21 C221 C226 -82.6(5) . .
C226 C221 C222 C223 -3.5(7) . .
N21 C221 C222 C223 -175.7(4) . .
C226 C221 C222 C323 176.2(4) . .
N21 C221 C222 C323 4.1(7) . .
C221 C222 C223 C224 1.2(7) . .
C323 C222 C223 C224 -178.6(5) . .
C222 C223 C224 C225 0.8(8) . .
C223 C224 C225 C226 -0.6(8) . .
C224 C225 C226 C221 -1.7(7) . .
C224 C225 C226 C262 -179.4(4) . .
C222 C221 C226 C225 3.8(7) . .
N21 C221 C226 C225 175.8(4) . .
C222 C221 C226 C262 -178.5(4) . .
N21 C221 C226 C262 -6.4(6) . .
C225 C226 C262 C263 72.0(6) . .
C221 C226 C262 C263 -105.6(5) . .
C225 C226 C262 C261 -51.0(6) . .
C221 C226 C262 C261 131.4(5) . .
C316 C311 C312 C313 4.0(10) . .
Br3 C311 C312 C313 -177.0(5) . .
C311 C312 C313 C314 -3.5(11) . .
C312 C313 C314 C315 1.4(12) . .
C313 C314 C315 C316 0.5(10) . .
C312 C311 C316 C315 -2.3(10) . .
Br3 C311 C316 C315 178.7(4) . .
C314 C315 C316 C311 -0.1(9) . .
C221 C222 C323 C233 113.9(5) . .
C223 C222 C323 C233 -66.4(6) . .
C221 C222 C323 C231 -122.8(5) . .
C223 C222 C323 C231 56.9(6) . .
